data_9004579
loop_
_publ_author_name
'Li, Y.'
'Burns, P. C.'

_publ_section_title
;
 Investigations of crystal-chemical variability in lead uranyl oxide
 hydrates. II. Fourmarierite
 Note: sample CMCNC 81096
;
_journal_name_full 'The Canadian Mineralogist'
_journal_page_first 737
_journal_page_last 749
_journal_paper_doi 10.2113/gscanmin.38.3.737
_journal_volume 38
_journal_year 2000
_chemical_compound_source 'Shinkolobwe, Democratic Republic of Congo'
_chemical_formula_sum 'H10 O19 Pb U4'
_chemical_name_mineral Fourmarierite
_space_group_IT_number 36
_symmetry_space_group_name_Hall 'B -2 -2b'
_symmetry_space_group_name_H-M 'B b 21 m'
_cell_angle_alpha 90
_cell_angle_beta 90
_cell_angle_gamma 90
_cell_formula_units_Z 8
_cell_length_a 14.010
_cell_length_b 16.401
_cell_length_c 14.317
_cell_volume 3289.732
_database_code_amcsd 0005671
_exptl_crystal_density_diffrn 5.942
_cod_original_formula_sum 'U4 Pb O19 H10'
_cod_database_code 9004579

loop_
_space_group_symop_operation_xyz
x,y,z
1/2+x,y,1/2+z
-x,1/2+y,z
1/2-x,1/2+y,1/2+z
x,y,-z
1/2+x,y,1/2-z
-x,1/2+y,-z
1/2-x,1/2+y,1/2-z

loop_
_atom_site_label
_atom_site_fract_x
_atom_site_fract_y
_atom_site_fract_z
_atom_site_U_iso_or_equiv
_atom_site_type_symbol
_atom_site_attached_hydrogens
U(1) 0.02510 0.11700 0.24270 0.01500 U 0
U(2) 0.01560 0.38270 0.23940 0.01500 U 0
U(3) 0.27240 0.02130 0.22150 0.01400 U 0
U(4) 0.24160 0.25360 0.26130 0.01500 U 0
Pb(1) 0.18770 0.38170 0.00000 0.02800 Pb 0
Pb(2) 0.32990 0.60380 0.00000 0.02800 Pb 0
O(1) -0.00430 0.13390 0.12290 0.02700 O 0
O(2) 0.05220 0.09400 0.36650 0.02700 O 0
O(3) 0.05620 0.37520 0.11870 0.01900 O 0
O(4) -0.03090 0.38570 0.35770 0.03300 O 0
O(5) 0.29130 0.02700 0.09700 0.01900 O 0
O(6) 0.24540 0.00680 0.34580 0.02400 O 0
O(7) 0.25260 0.29240 0.14230 0.02300 O 0
O(8) 0.23830 0.21600 0.38010 0.02300 O 0
O(9) 0.10720 -0.01670 0.19220 0.01700 O 0
O(10) -0.07310 0.00910 0.24200 0.02500 O 0
O(11) -0.13110 0.16120 0.28890 0.01700 O 0
O-H(12) 0.06990 0.24930 0.26870 0.04200 O 1
O(13) 0.17950 0.13440 0.21440 0.02800 O 0
O(14) -0.11560 0.31150 0.18780 0.02800 O 0
O-H(15) 0.18250 0.38160 0.29850 0.02400 O 1
Wat(16) 0.13100 0.53960 0.00000 0.03500 O 2
Wat(17) 0.37080 0.45000 0.00000 0.02500 O 2
Wat(18) 0.13600 0.21210 0.00000 0.03900 O 2
Wat(19) 0.45100 0.72500 0.00000 0.15000 O 2
Wat(20) 0.12000 -0.04000 0.00000 0.04900 O 2
Wat(21) 0.35800 0.16500 0.00000 0.05200 O 2
Wat(22) 0.09600 0.77300 0.00000 0.05200 O 2
Wat(23) 0.32500 0.86800 0.00000 0.08500 O 2

loop_
_cod_changelog_entry_id
_cod_changelog_entry_author
_cod_changelog_entry_date
_cod_changelog_entry_text
1
;cod-tools version 3.8.0
Id: cif_guess_AMCSD_atom_types 9581 2023-05-17 12:35:41Z saulius
;
2023-05-23T09:15:54+03:00
;Derived atom types and hydrogen counts
from atom names that follow the AMCSD naming convention
(Wat == water, O-H == hydroxyl).
;

loop_
_cod_related_entry_id
_cod_related_entry_database
_cod_related_entry_code
1 AMCSD 0005671
